data_1526905
loop_
_publ_author_name
'Voronin, V.I.'
'Berger, I.F.'
'Kar'kin, A.E.'
'Goshchitskii, B.N.'
'Kozhevnikov, V.L.'
'Mitberg, E.B.'

_publ_section_title
;
 Crystal structure and valence state of cations in the Sr2 Ru O4 lattice
 in a wide temperature range
;
_journal_name_full 'Poverkhnostnye Fizika, Khimiya, Mekhanika'
_journal_page_first 99
_journal_page_last 106
_journal_volume 3
_journal_year 2001
_chemical_formula_sum 'O4 Ru Sr2'
_chemical_name_systematic 'Sr2 (Ru O4)'
_space_group_IT_number 139
_symmetry_space_group_name_Hall '-I 4 2'
_symmetry_space_group_name_H-M 'I 4/m m m'
_cell_angle_alpha 90
_cell_angle_beta 90
_cell_angle_gamma 90
_cell_formula_units_Z 2
_cell_length_a 3.8867
_cell_length_b 3.8867
_cell_length_c 12.7473
_cell_volume 192.566
_citation_journal_id_ASTM PFKMDJ
_cod_data_source_file Voronin_PFKMDJ_2001_1851.cif
_cod_data_source_block O4Ru1Sr2
_cod_original_cell_volume 192.5663
_cod_original_formula_sum 'O4 Ru1 Sr2'
_cod_database_code 1526905

loop_
_symmetry_equiv_pos_as_xyz
x,y,z
-y,x,z
-x,-y,z
y,-x,z
x,-y,-z
y,x,-z
-x,y,-z
-y,-x,-z
-x,-y,-z
y,-x,-z
x,y,-z
-y,x,-z
-x,y,z
-y,-x,z
x,-y,z
y,x,z
x+1/2,y+1/2,z+1/2
-y+1/2,x+1/2,z+1/2
-x+1/2,-y+1/2,z+1/2
y+1/2,-x+1/2,z+1/2
x+1/2,-y+1/2,-z+1/2
y+1/2,x+1/2,-z+1/2
-x+1/2,y+1/2,-z+1/2
-y+1/2,-x+1/2,-z+1/2
-x+1/2,-y+1/2,-z+1/2
y+1/2,-x+1/2,-z+1/2
x+1/2,y+1/2,-z+1/2
-y+1/2,x+1/2,-z+1/2
-x+1/2,y+1/2,z+1/2
-y+1/2,-x+1/2,z+1/2
x+1/2,-y+1/2,z+1/2
y+1/2,x+1/2,z+1/2

loop_
_atom_site_label
_atom_site_type_symbol
_atom_site_fract_x
_atom_site_fract_y
_atom_site_fract_z
_atom_site_occupancy
_atom_site_U_iso_or_equiv
O1 O-2 0.5 0 0 1 0.0
Sr1 Sr+2 0 0 0.3538 1 0.0
Ru1 Ru+4 0 0 0 1 0.0
O2 O-2 0 0 0.1625 1 0.0
